data_3000299
loop_
_publ_author_name
'Shenzhen Chang'

_publ_section_title
;
 Highly Efficient Synthesis of p-Benzoquinones Catalyzed by Robust
 Two-Dimensional POM-Based Coordination Polymers
;
_journal_name_full 'To be published in ACS Applied Materials & Interfaces'
_journal_page_first XXXX
_journal_volume 13
_journal_year 2021
_chemical_formula_sum 'C24 H33 Cu3 N20 O48 P W12'
_chemical_formula_weight 3797.49
_space_group_crystal_system monoclinic
_space_group_IT_number 15
_space_group_name_Hall '-C 2yc'
_space_group_name_H-M_alt 'C 1 2/c 1'
_atom_sites_solution_hydrogens geom
_audit_creation_method SHELXL-2018/3
_cell_angle_alpha 90
_cell_angle_beta 98.915(4)
_cell_angle_gamma 90
_cell_formula_units_Z 4
_cell_length_a 22.637(2)
_cell_length_b 13.9114(14)
_cell_length_c 20.363(3)
_cell_measurement_reflns_used 5572
_cell_measurement_temperature 300(2)
_cell_measurement_theta_max 24.998
_cell_measurement_theta_min 2.550
_cell_volume 6335.1(13)
_computing_cell_refinement 'Bruker SMART'
_computing_data_collection 'Bruker SMART'
_computing_data_reduction 'Bruker SAINT'
_computing_molecular_graphics 'Bruker SHELXTL'
_computing_publication_material 'Bruker SHELXTL'
_computing_structure_refinement 'SHELXL-2018/3 (Sheldrick, 2018)'
_computing_structure_solution 'SHELXT 2014/5 (Sheldrick, 2014)'
_diffrn_ambient_temperature 300(2)
_diffrn_measured_fraction_theta_full 0.998
_diffrn_measured_fraction_theta_max 0.998
_diffrn_measurement_device_type 'Bruker Smart Apex CCD'
_diffrn_measurement_method 'phi and omega scans'
_diffrn_radiation_type MoK\a
_diffrn_radiation_wavelength 0.71073
_diffrn_reflns_av_R_equivalents 0.0339
_diffrn_reflns_av_unetI/netI 0.0299
_diffrn_reflns_Laue_measured_fraction_full 0.998
_diffrn_reflns_Laue_measured_fraction_max 0.998
_diffrn_reflns_limit_h_max 25
_diffrn_reflns_limit_h_min -26
_diffrn_reflns_limit_k_max 16
_diffrn_reflns_limit_k_min -16
_diffrn_reflns_limit_l_max 24
_diffrn_reflns_limit_l_min -23
_diffrn_reflns_number 22285
_diffrn_reflns_point_group_measured_fraction_full 0.998
_diffrn_reflns_point_group_measured_fraction_max 0.998
_diffrn_reflns_theta_full 24.998
_diffrn_reflns_theta_max 24.998
_diffrn_reflns_theta_min 2.550
_exptl_absorpt_coefficient_mu 22.819
_exptl_absorpt_correction_T_max 0.010
_exptl_absorpt_correction_T_min 0.002
_exptl_absorpt_correction_type multi-scan
_exptl_absorpt_process_details 'ABSCOR by T.Higashi 8 March, 1995'
_exptl_crystal_colour green
_exptl_crystal_density_diffrn 3.982
_exptl_crystal_density_method 'not measured'
_exptl_crystal_description block
_exptl_crystal_F_000 6764
_exptl_crystal_size_max 0.290
_exptl_crystal_size_mid 0.240
_exptl_crystal_size_min 0.200
_refine_diff_density_max 1.670
_refine_diff_density_min -3.437
_refine_diff_density_rms 0.262
_refine_ls_extinction_coef .
_refine_ls_extinction_method none
_refine_ls_goodness_of_fit_ref 1.216
_refine_ls_hydrogen_treatment constr
_refine_ls_matrix_type full
_refine_ls_number_parameters 545
_refine_ls_number_reflns 5572
_refine_ls_number_restraints 108
_refine_ls_restrained_S_all 1.227
_refine_ls_R_factor_all 0.0492
_refine_ls_R_factor_gt 0.0449
_refine_ls_shift/su_max 0.001
_refine_ls_shift/su_mean 0.000
_refine_ls_structure_factor_coef Fsqd
_refine_ls_weighting_details 'w=1/[\s^2^(Fo^2^)+(0.0154P)^2^+408.2391P] where P=(Fo^2^+2Fc^2^)/3'
_refine_ls_weighting_scheme calc
_refine_ls_wR_factor_gt 0.0938
_refine_ls_wR_factor_ref 0.0955
_reflns_Friedel_coverage 0.000
_reflns_Friedel_fraction_full .
_reflns_Friedel_fraction_max .
_reflns_number_gt 5123
_reflns_number_total 5572
_reflns_threshold_expression 'I > 2\s(I)'
_cod_data_source_file POMCP4.cif
_cod_data_source_block POMCP_4
_cod_depositor_comments 'Releasing structure 3000299 into public domain as published material.'
_cod_original_cell_volume 6335.1(12)
_cod_original_sg_symbol_H-M 'C 2/c'
_cod_database_code 3000299
_shelx_shelxl_version_number 2018/3
_shelx_space_group_comment
;
The symmetry employed for this shelxl refinement is uniquely defined
by the following loop, which should always be used as a source of
symmetry information in preference to the above space-group names.
They are only intended as comments.
;
_shelx_estimated_absorpt_t_min 0.058
_shelx_estimated_absorpt_t_max 0.092

loop_
_space_group_symop_operation_xyz
'x, y, z'
'-x, y, -z+1/2'
'x+1/2, y+1/2, z'
'-x+1/2, y+1/2, -z+1/2'
'-x, -y, -z'
'x, -y, z-1/2'
'-x+1/2, -y+1/2, -z'
'x+1/2, -y+1/2, z-1/2'

loop_
_atom_site_label
_atom_site_type_symbol
_atom_site_fract_x
_atom_site_fract_y
_atom_site_fract_z
_atom_site_U_iso_or_equiv
_atom_site_adp_type
_atom_site_occupancy
_atom_site_site_symmetry_order
_atom_site_calc_flag
_atom_site_refinement_flags_posn
_atom_site_refinement_flags_adp
_atom_site_refinement_flags_occupancy
_atom_site_disorder_assembly
_atom_site_disorder_group
P1 P 0.500000 0.7933(3) -0.250000 0.0116(8) Uani 1 2 d S T P A .
W1 W 0.43965(2) 0.91995(4) -0.12578(3) 0.02327(14) Uani 1 1 d . . . . .
W2 W 0.56163(3) 0.66548(4) -0.37457(3) 0.02487(14) Uani 1 1 d . . . . .
W3 W 0.59590(3) 0.92224(4) -0.12587(3) 0.02830(15) Uani 1 1 d . . . . .
W4 W 0.500000 1.04939(5) -0.250000 0.0291(2) Uani 1 2 d S T P . .
W5 W 0.65643(3) 0.79269(5) -0.24983(3) 0.03586(17) Uani 1 1 d . . . . .
W6 W 0.500000 0.53830(6) -0.250000 0.0451(3) Uani 1 2 d S T P . .
W7 W 0.6063(3) 0.6778(3) -0.12176(11) 0.0142(7) Uani 0.490(14) 1 d . . P A 1
W7A W 0.5846(3) 0.6556(4) -0.12691(12) 0.0203(8) Uani 0.510(14) 1 d . . P A 2
Cu1 Cu 0.71964(7) 0.48472(11) -0.05755(7) 0.0181(3) Uani 1 1 d . . . . .
Cu2 Cu 0.750000 0.250000 0.000000 0.0153(4) Uani 1 2 d S . P . .
O1 O 0.4989(7) 0.7027(11) -0.2070(8) 0.016(3) Uani 0.5 1 d . U P A .
O2 O 0.5668(6) 0.7963(10) -0.2046(7) 0.009(3) Uani 0.5 1 d . U P A .
O3 O 0.4567(7) 0.7930(11) -0.2058(8) 0.014(3) Uani 0.5 1 d . U P . .
O4 O 0.5016(6) 0.8829(11) -0.2062(7) 0.012(3) Uani 0.5 1 d . U P A .
O5 O 0.6692(7) 0.7077(11) -0.1722(8) 0.012(4) Uani 0.490(14) 1 d . U P A 1
O6 O 0.6206(9) 0.8002(12) -0.0823(9) 0.016(4) Uani 0.490(14) 1 d . U P A 1
O7 O 0.6647(8) 0.8965(11) -0.1768(8) 0.012(4) Uani 0.490(14) 1 d . U P A 1
O5A O 0.6289(8) 0.6956(12) -0.1937(8) 0.019(4) Uani 0.510(14) 1 d . U P A 2
O6A O 0.5844(8) 0.7905(13) -0.1034(8) 0.021(4) Uani 0.510(14) 1 d . . P A 2
O7A O 0.6304(8) 0.8804(12) -0.1934(9) 0.021(4) Uani 0.510(14) 1 d . . P A 2
O8 O 0.6423(4) 0.6064(6) -0.0650(5) 0.027(2) Uani 1 1 d . . . . .
O9 O 0.4100(5) 0.9780(7) -0.0667(5) 0.040(3) Uani 1 1 d . . . . .
O10 O 0.6300(5) 0.8851(7) -0.3146(6) 0.043(3) Uani 1 1 d . . . . .
O11 O 0.5602(4) 0.7922(7) -0.4071(6) 0.038(3) Uani 1 1 d . . . . .
O12 O 0.5226(4) 0.9257(9) -0.0933(6) 0.050(3) Uani 1 1 d . U . . .
O13 O 0.4515(4) 1.0196(10) -0.1855(6) 0.054(3) Uani 1 1 d . U . . .
O14 O 0.6302(4) 0.6981(7) -0.3144(6) 0.036(3) Uani 1 1 d . . . . .
O15 O 0.5905(7) 0.6049(9) -0.4321(6) 0.069(4) Uani 1 1 d . U . . .
O16 O 0.5225(6) 0.6617(10) -0.0931(6) 0.065(4) Uani 1 1 d . U . . .
O17 O 0.4514(6) 0.5662(10) -0.1848(6) 0.059(3) Uani 1 1 d . U . . .
O18 O 0.6415(4) 0.9805(10) -0.0663(5) 0.047(3) Uani 1 1 d . U . . .
O19 O 0.5667(4) 1.0193(9) -0.1853(6) 0.051(3) Uani 1 1 d . . . . .
O20 O 0.500000 1.1681(10) -0.250000 0.043(4) Uani 1 2 d S T P . .
O21 O 0.7299(5) 0.7921(9) -0.2496(7) 0.059(4) Uani 1 1 d . . . . .
O22 O 0.5753(8) 0.5894(15) -0.1898(9) 0.017(4) Uani 0.490(14) 1 d . U P A 1
O22A O 0.5585(7) 0.5468(14) -0.1812(8) 0.012(4) Uani 0.510(14) 1 d . U P A 2
O23 O 0.500000 0.4188(12) -0.250000 0.087(7) Uani 1 2 d S TU P A .
O1W O 0.7992(4) 0.3606(8) -0.0628(6) 0.044(3) Uani 1 1 d . . . . .
O2W O 0.7753(5) 0.5952(7) -0.0295(5) 0.033(2) Uani 1 1 d . . . . .
OW1 O 0.2694(5) 0.2925(9) -0.0816(6) 0.052(3) Uiso 1 1 d . . . . .
OW2 O 0.8818(16) 0.235(3) 0.2618(18) 0.218(14) Uiso 1 1 d . . . . .
N1 N 0.6203(4) 0.2438(8) -0.0484(5) 0.022(2) Uani 1 1 d . . . . .
N2 N 0.6706(4) 0.2903(7) -0.0500(5) 0.019(2) Uani 1 1 d . . . . .
N3 N 0.6592(5) 0.3788(8) -0.0719(5) 0.021(2) Uani 1 1 d . . . . .
N4 N 0.6013(4) 0.3932(8) -0.0852(5) 0.021(2) Uani 1 1 d . . . . .
N5 N 0.3949(5) 0.2796(8) -0.0653(7) 0.033(3) Uani 1 1 d . . . . .
N6 N 0.7542(5) 0.3552(7) 0.1252(5) 0.019(2) Uani 1 1 d . U . . .
N7 N 0.7473(5) 0.3620(7) 0.0592(5) 0.019(2) Uani 1 1 d . . . . .
N8 N 0.7284(4) 0.4494(7) 0.0392(5) 0.018(2) Uani 1 1 d . . . . .
N9 N 0.7223(5) 0.5031(7) 0.0921(5) 0.020(2) Uani 1 1 d . . . . .
N10 N 0.7259(5) 0.4971(7) 0.3465(5) 0.019(2) Uani 1 1 d . . . . .
C1 C 0.5780(6) 0.3090(9) -0.0708(7) 0.022(3) Uani 1 1 d . . . . .
C2 C 0.5134(5) 0.2954(10) -0.0716(7) 0.024(3) Uani 1 1 d . . . . .
C3 C 0.4769(6) 0.3754(11) -0.0767(7) 0.031(3) Uani 1 1 d . . . . .
H3A H 0.493250 0.437120 -0.082741 0.037 Uiso 1 1 calc R U . . .
C4 C 0.4179(6) 0.3663(12) -0.0732(8) 0.037(4) Uani 1 1 d . . . . .
H4A H 0.392994 0.421536 -0.076338 0.044 Uiso 1 1 calc R U . . .
C5 C 0.4897(6) 0.2044(10) -0.0620(8) 0.033(3) Uani 1 1 d . . . . .
H5A H 0.514291 0.148637 -0.057884 0.039 Uiso 1 1 calc R U . . .
C6 C 0.4299(7) 0.1986(10) -0.0587(8) 0.037(4) Uani 1 1 d . . . . .
H6A H 0.412438 0.138035 -0.051872 0.044 Uiso 1 1 calc R U . . .
C7 C 0.7379(6) 0.4433(9) 0.1437(6) 0.022(3) Uani 1 1 d . . . . .
C8 C 0.7354(5) 0.4661(9) 0.2139(6) 0.020(3) Uani 1 1 d . . . . .
C9 C 0.6894(6) 0.5191(10) 0.2320(7) 0.030(3) Uani 1 1 d . . . . .
H9A H 0.660413 0.547316 0.198882 0.036 Uiso 1 1 calc R U . . .
C10 C 0.6854(6) 0.5312(9) 0.2974(7) 0.026(3) Uani 1 1 d . . . . .
H10A H 0.652173 0.565685 0.308727 0.032 Uiso 1 1 calc R U . . .
C11 C 0.7780(7) 0.4308(10) 0.2634(7) 0.031(3) Uani 1 1 d . . . . .
H11A H 0.811152 0.395605 0.252546 0.037 Uiso 1 1 calc R U . . .
C12 C 0.7723(6) 0.4469(11) 0.3292(7) 0.029(3) Uani 1 1 d . . . . .
H12A H 0.801761 0.422020 0.363251 0.035 Uiso 1 1 calc R U . . .

loop_
_atom_site_aniso_label
_atom_site_aniso_U_11
_atom_site_aniso_U_22
_atom_site_aniso_U_33
_atom_site_aniso_U_23
_atom_site_aniso_U_13
_atom_site_aniso_U_12
P1 0.022(2) 0.0061(18) 0.0063(19) 0.000 0.0017(16) 0.000
W1 0.0203(3) 0.0293(3) 0.0215(3) -0.0061(2) 0.0073(2) -0.0009(2)
W2 0.0318(3) 0.0250(3) 0.0205(3) -0.0070(2) 0.0124(2) -0.0059(2)
W3 0.0432(3) 0.0220(3) 0.0173(3) -0.0050(2) -0.0028(2) 0.0002(2)
W4 0.0258(4) 0.0154(4) 0.0447(5) 0.000 0.0011(4) 0.000
W5 0.0393(3) 0.0356(3) 0.0381(4) 0.0121(3) 0.0232(3) 0.0157(3)
W6 0.0970(8) 0.0157(4) 0.0206(5) 0.000 0.0025(5) 0.000
W7 0.0132(15) 0.0144(9) 0.0143(7) 0.0019(6) -0.0001(7) 0.0003(9)
W7A 0.0202(18) 0.0230(11) 0.0166(7) 0.0072(6) -0.0003(8) 0.0069(12)
Cu1 0.0233(8) 0.0226(8) 0.0087(7) 0.0026(6) 0.0029(6) -0.0024(6)
Cu2 0.0165(10) 0.0182(10) 0.0117(10) -0.0008(8) 0.0042(8) 0.0044(8)
O1 0.018(6) 0.014(6) 0.018(7) -0.001(6) 0.004(6) 0.001(6)
O2 0.009(5) 0.008(5) 0.011(5) -0.002(4) 0.002(4) 0.001(4)
O3 0.017(6) 0.010(6) 0.016(7) 0.008(6) 0.007(5) -0.003(5)
O4 0.013(5) 0.014(5) 0.008(5) -0.004(4) -0.002(4) 0.003(4)
O5 0.012(5) 0.013(5) 0.012(5) 0.001(4) 0.001(4) 0.001(4)
O6 0.016(7) 0.021(7) 0.011(7) 0.003(6) 0.005(6) 0.001(6)
O7 0.012(5) 0.010(4) 0.011(5) -0.002(3) 0.000(3) 0.000(3)
O5A 0.022(8) 0.022(7) 0.012(7) 0.004(6) 0.002(6) 0.006(6)
O6A 0.018(10) 0.032(10) 0.010(9) -0.012(8) -0.003(7) 0.007(8)
O7A 0.017(10) 0.024(10) 0.020(10) 0.000(8) -0.003(8) -0.005(8)
O8 0.033(5) 0.025(5) 0.024(5) 0.007(4) 0.003(4) 0.013(4)
O9 0.068(7) 0.035(6) 0.017(5) -0.007(4) 0.006(5) 0.024(5)
O10 0.044(6) 0.022(5) 0.052(7) 0.011(5) -0.029(5) -0.017(5)
O11 0.021(5) 0.021(5) 0.067(8) 0.015(5) -0.010(5) -0.005(4)
O12 0.025(5) 0.067(7) 0.054(6) 0.033(5) -0.007(5) -0.014(5)
O13 0.021(5) 0.086(7) 0.054(6) 0.040(6) 0.001(5) -0.006(5)
O14 0.016(4) 0.028(5) 0.058(7) 0.014(5) -0.015(4) -0.004(4)
O15 0.139(11) 0.048(7) 0.027(6) 0.004(5) 0.035(7) 0.053(7)
O16 0.054(6) 0.093(8) 0.041(6) -0.030(6) -0.010(5) 0.044(6)
O17 0.067(7) 0.073(7) 0.033(6) -0.021(5) -0.007(5) 0.040(6)
O18 0.024(5) 0.095(9) 0.021(5) -0.010(6) -0.001(4) -0.014(5)
O19 0.013(5) 0.082(9) 0.057(8) 0.043(7) 0.003(5) -0.001(5)
O20 0.047(9) 0.027(8) 0.055(11) 0.000 0.009(8) 0.000
O21 0.028(6) 0.053(7) 0.086(10) -0.037(7) -0.017(6) 0.014(5)
O22 0.017(7) 0.018(8) 0.015(8) -0.004(7) 0.005(6) 0.004(6)
O22A 0.010(7) 0.017(7) 0.006(7) -0.002(6) -0.003(6) 0.004(6)
O23 0.140(15) 0.027(8) 0.113(14) 0.000 0.083(13) 0.000
O1W 0.032(6) 0.054(7) 0.052(7) 0.022(6) 0.029(5) 0.017(5)
O2W 0.045(6) 0.033(5) 0.020(5) 0.001(4) 0.004(4) -0.011(5)
N1 0.015(5) 0.031(6) 0.019(6) -0.004(5) 0.004(4) -0.005(5)
N2 0.024(5) 0.016(5) 0.019(6) 0.002(4) 0.005(4) 0.000(4)
N3 0.022(5) 0.025(6) 0.019(6) 0.005(5) 0.009(4) 0.004(5)
N4 0.021(5) 0.025(6) 0.015(6) 0.006(5) 0.001(4) -0.001(4)
N5 0.024(6) 0.030(7) 0.047(8) 0.011(6) 0.006(5) 0.000(5)
N6 0.025(5) 0.024(5) 0.009(5) 0.003(4) 0.009(4) 0.002(4)
N7 0.025(5) 0.015(5) 0.018(6) 0.001(4) 0.009(5) 0.006(4)
N8 0.017(5) 0.022(5) 0.013(5) -0.002(4) -0.002(4) 0.002(4)
N9 0.030(6) 0.020(5) 0.012(5) -0.009(4) 0.009(4) -0.013(5)
N10 0.025(5) 0.023(5) 0.008(5) 0.002(4) 0.002(4) 0.001(4)
C1 0.028(7) 0.017(6) 0.024(7) 0.000(5) 0.009(6) 0.001(5)
C2 0.020(6) 0.031(7) 0.021(7) 0.008(6) 0.001(5) 0.002(6)
C3 0.025(7) 0.033(8) 0.036(9) 0.013(7) 0.003(6) -0.001(6)
C4 0.027(7) 0.041(9) 0.039(9) 0.004(7) -0.004(7) 0.003(7)
C5 0.028(7) 0.026(7) 0.040(9) -0.003(7) -0.006(6) 0.009(6)
C6 0.042(9) 0.024(7) 0.047(10) -0.001(7) 0.015(7) -0.010(7)
C7 0.028(7) 0.025(7) 0.014(7) -0.005(5) 0.004(5) 0.001(6)
C8 0.023(6) 0.024(7) 0.016(7) -0.001(5) 0.011(5) -0.006(5)
C9 0.036(8) 0.036(8) 0.016(7) 0.005(6) 0.003(6) 0.012(6)
C10 0.036(8) 0.025(7) 0.019(7) -0.003(6) 0.010(6) 0.009(6)
C11 0.039(8) 0.031(8) 0.024(8) -0.008(6) 0.008(6) 0.007(6)
C12 0.031(7) 0.041(8) 0.015(7) -0.003(6) 0.001(6) 0.008(6)

loop_
_atom_type_symbol
_atom_type_description
_atom_type_scat_dispersion_real
_atom_type_scat_dispersion_imag
_atom_type_scat_source
C C 0.0033 0.0016 'International Tables Vol C Tables 4.2.6.8 and 6.1.1.4'
H H 0.0000 0.0000 'International Tables Vol C Tables 4.2.6.8 and 6.1.1.4'
N N 0.0061 0.0033 'International Tables Vol C Tables 4.2.6.8 and 6.1.1.4'
O O 0.0106 0.0060 'International Tables Vol C Tables 4.2.6.8 and 6.1.1.4'
P P 0.1023 0.0942 'International Tables Vol C Tables 4.2.6.8 and 6.1.1.4'
Cu Cu 0.3201 1.2651 'International Tables Vol C Tables 4.2.6.8 and 6.1.1.4'
W W -0.8490 6.8722 'International Tables Vol C Tables 4.2.6.8 and 6.1.1.4'

loop_
_geom_angle_atom_site_label_1
_geom_angle_atom_site_label_2
_geom_angle_atom_site_label_3
_geom_angle
_geom_angle_site_symmetry_1
_geom_angle_site_symmetry_3
O3 P1 O3 179.6(12) 2_654 .
O3 P1 O4 66.0(8) 2_654 2_654
O3 P1 O4 114.4(8) . 2_654
O3 P1 O4 114.4(8) 2_654 .
O3 P1 O4 66.0(8) . .
O4 P1 O4 70.9(12) 2_654 .
O3 P1 O1 115.4(9) 2_654 .
O3 P1 O1 64.3(8) . .
O4 P1 O1 177.7(8) 2_654 .
O4 P1 O1 109.7(8) . .
O3 P1 O1 64.3(8) 2_654 2_654
O3 P1 O1 115.4(9) . 2_654
O4 P1 O1 109.7(8) 2_654 2_654
O4 P1 O1 177.7(8) . 2_654
O1 P1 O1 69.8(12) . 2_654
O3 P1 O2 72.2(8) 2_654 .
O3 P1 O2 107.8(8) . .
O4 P1 O2 104.2(8) 2_654 .
O4 P1 O2 73.4(7) . .
O1 P1 O2 78.2(8) . .
O1 P1 O2 104.3(8) 2_654 .
O3 P1 O2 107.8(8) 2_654 2_654
O3 P1 O2 72.2(8) . 2_654
O4 P1 O2 73.4(7) 2_654 2_654
O4 P1 O2 104.1(8) . 2_654
O1 P1 O2 104.3(8) . 2_654
O1 P1 O2 78.2(8) 2_654 2_654
O2 P1 O2 177.1(10) . 2_654
O9 W1 O13 102.8(6) . .
O9 W1 O12 102.4(6) . .
O13 W1 O12 87.9(4) . .
O9 W1 O10 101.4(5) . 2_654
O13 W1 O10 87.8(5) . 2_654
O12 W1 O10 156.2(5) . 2_654
O9 W1 O11 100.2(5) . 2_654
O13 W1 O11 157.0(6) . 2_654
O12 W1 O11 88.2(4) . 2_654
O10 W1 O11 86.7(4) 2_654 2_654
O9 W1 O4 161.3(6) . .
O13 W1 O4 63.7(5) . .
O12 W1 O4 65.8(5) . .
O10 W1 O4 91.4(5) 2_654 .
O11 W1 O4 94.1(5) 2_654 .
O9 W1 O3 159.9(5) . .
O13 W1 O3 92.7(6) . .
O12 W1 O3 90.7(6) . .
O10 W1 O3 66.1(5) 2_654 .
O11 W1 O3 64.7(5) 2_654 .
O4 W1 O3 38.8(5) . .
O15 W2 O14 101.9(7) . .
O15 W2 O11 102.4(6) . .
O14 W2 O11 88.3(4) . .
O15 W2 O17 101.4(6) . 2_654
O14 W2 O17 87.4(5) . 2_654
O11 W2 O17 156.1(6) . 2_654
O15 W2 O16 102.9(7) . 2_654
O14 W2 O16 155.1(6) . 2_654
O11 W2 O16 86.7(5) . 2_654
O17 W2 O16 87.4(5) 2_654 2_654
O15 W2 O1 160.2(7) . 2_654
O14 W2 O1 90.0(5) . 2_654
O11 W2 O1 93.6(5) . 2_654
O17 W2 O1 63.0(6) 2_654 2_654
O16 W2 O1 66.1(6) 2_654 2_654
O15 W2 O3 161.9(7) . 2_654
O14 W2 O3 66.7(5) . 2_654
O11 W2 O3 64.5(5) . 2_654
O17 W2 O3 92.4(6) 2_654 2_654
O16 W2 O3 89.3(6) 2_654 2_654
O1 W2 O3 37.9(5) 2_654 2_654
O18 W3 O7A 115.0(7) . .
O18 W3 O19 103.7(6) . .
O7A W3 O19 83.6(7) . .
O18 W3 O12 102.2(5) . .
O7A W3 O12 142.9(7) . .
O19 W3 O12 88.1(4) . .
O18 W3 O6A 112.4(7) . .
O7A W3 O6A 87.9(7) . .
O19 W3 O6A 143.1(7) . .
O12 W3 O6A 77.3(6) . .
O18 W3 O6 89.4(7) . .
O19 W3 O6 166.0(7) . .
O12 W3 O6 93.9(6) . .
O18 W3 O7 91.1(6) . .
O19 W3 O7 91.1(6) . .
O12 W3 O7 166.5(7) . .
O6 W3 O7 83.7(7) . .
O18 W3 O2 155.8(5) . .
O7A W3 O2 49.7(7) . .
O19 W3 O2 93.6(6) . .
O12 W3 O2 95.1(5) . .
O6A W3 O2 55.0(6) . .
O6 W3 O2 72.5(7) . .
O7 W3 O2 71.5(6) . .
O20 W4 O13 102.7(4) . .
O20 W4 O13 102.7(4) . 2_654
O13 W4 O13 154.6(9) . 2_654
O20 W4 O19 102.8(4) . .
O13 W4 O19 87.4(4) . .
O13 W4 O19 87.0(5) 2_654 .
O20 W4 O19 102.8(4) . 2_654
O13 W4 O19 87.0(5) . 2_654
O13 W4 O19 87.4(4) 2_654 2_654
O19 W4 O19 154.4(8) . 2_654
O20 W4 O4 159.0(3) . .
O13 W4 O4 61.4(5) . .
O13 W4 O4 93.9(6) 2_654 .
O19 W4 O4 65.0(5) . .
O19 W4 O4 90.6(5) 2_654 .
O20 W4 O4 159.0(3) . 2_654
O13 W4 O4 93.9(6) . 2_654
O13 W4 O4 61.4(5) 2_654 2_654
O19 W4 O4 90.6(5) . 2_654
O19 W4 O4 65.0(5) 2_654 2_654
O4 W4 O4 41.9(7) . 2_654
O21 W5 O7A 114.8(7) . .
O21 W5 O10 102.4(6) . .
O7A W5 O10 83.5(7) . .
O21 W5 O14 101.8(5) . .
O7A W5 O14 143.4(6) . .
O10 W5 O14 87.5(4) . .
O21 W5 O5A 114.1(7) . .
O7A W5 O5A 86.0(7) . .
O10 W5 O5A 143.0(6) . .
O14 W5 O5A 80.2(6) . .
O21 W5 O5 88.4(7) . .
O10 W5 O5 166.9(6) . .
O14 W5 O5 97.6(6) . .
O21 W5 O7 91.3(6) . .
O10 W5 O7 90.6(6) . .
O14 W5 O7 166.9(6) . .
O5 W5 O7 81.7(6) . .
O21 W5 O2 157.0(6) . .
O7A W5 O2 50.3(7) . .
O10 W5 O2 93.5(5) . .
O14 W5 O2 95.2(5) . .
O5A W5 O2 53.7(6) . .
O5 W5 O2 74.0(6) . .
O7 W5 O2 71.9(6) . .
O23 W6 O22A 93.8(6) . 2_654
O23 W6 O22A 93.8(6) . .
O22A W6 O22A 172.4(12) 2_654 .
O23 W6 O17 101.8(4) . 2_654
O23 W6 O17 101.8(4) . .
O22A W6 O17 95.5(7) 2_654 .
O22A W6 O17 82.9(6) . .
O17 W6 O17 156.3(9) 2_654 .
O23 W6 O22 110.1(6) . .
O17 W6 O22 80.2(7) 2_654 .
O17 W6 O22 91.7(6) . .
O23 W6 O22 110.1(6) . 2_654
O17 W6 O22 91.7(6) 2_654 2_654
O17 W6 O22 80.2(7) . 2_654
O22 W6 O22 139.7(11) . 2_654
O23 W6 O1 159.0(4) . .
O22A W6 O1 99.9(7) 2_654 .
O22A W6 O1 72.8(7) . .
O17 W6 O1 95.7(6) 2_654 .
O17 W6 O1 61.2(6) . .
O22 W6 O1 61.3(6) . .
O22 W6 O1 80.7(7) 2_654 .
O23 W6 O1 159.0(4) . 2_654
O17 W6 O1 61.2(6) 2_654 2_654
O17 W6 O1 95.7(6) . 2_654
O22 W6 O1 80.7(7) . 2_654
O22 W6 O1 61.3(6) 2_654 2_654
O1 W6 O1 42.1(7) . 2_654
O8 W7 O6 102.2(7) . .
O8 W7 O22 102.1(7) . .
O6 W7 O22 155.7(8) . .
O8 W7 O5 100.3(6) . .
O6 W7 O5 86.5(7) . .
O22 W7 O5 88.3(8) . .
O8 W7 O16 96.5(5) . .
O6 W7 O16 94.7(6) . .
O22 W7 O16 83.4(7) . .
O5 W7 O16 162.5(6) . .
O8 W7 O2 171.5(6) . .
O6 W7 O2 72.8(7) . .
O22 W7 O2 83.0(7) . .
O5 W7 O2 72.9(6) . .
O16 W7 O2 90.8(5) . .
O16 W7A O8 107.3(5) . .
O16 W7A O5A 149.2(7) . .
O8 W7A O5A 102.0(6) . .
O16 W7A O22A 94.3(7) . .
O8 W7A O22A 103.3(6) . .
O5A W7A O22A 88.1(8) . .
O16 W7A O6A 79.2(7) . .
O8 W7A O6A 102.9(6) . .
O5A W7A O6A 85.1(7) . .
O22A W7A O6A 153.8(7) . .
O16 W7A O1 67.9(6) . .
O8 W7A O1 172.1(6) . .
O5A W7A O1 84.0(6) . .
O22A W7A O1 71.4(6) . .
O6A W7A O1 82.7(7) . .
O16 W7A O2 99.0(6) . .
O8 W7A O2 139.9(6) . .
O5A W7A O2 50.9(6) . .
O22A W7A O2 104.3(7) . .
O6A W7A O2 52.7(6) . .
O1 W7A O2 48.0(5) . .
N10 Cu1 N3 95.8(4) 6_565 .
N10 Cu1 O2W 92.5(4) 6_565 .
N3 Cu1 O2W 170.8(4) . .
N10 Cu1 N8 168.2(4) 6_565 .
N3 Cu1 N8 85.7(4) . .
O2W Cu1 N8 86.9(4) . .
N10 Cu1 O8 90.6(4) 6_565 .
N3 Cu1 O8 92.0(4) . .
O2W Cu1 O8 84.2(4) . .
N8 Cu1 O8 101.1(4) . .
N7 Cu2 N7 180.0 . 7_655
N7 Cu2 N2 91.2(4) . 7_655
N7 Cu2 N2 88.8(4) 7_655 7_655
N7 Cu2 N2 88.8(4) . .
N7 Cu2 N2 91.2(4) 7_655 .
N2 Cu2 N2 180.0 7_655 .
N7 Cu2 O1W 96.9(4) . 7_655
N7 Cu2 O1W 83.1(4) 7_655 7_655
N2 Cu2 O1W 90.2(4) 7_655 7_655
N2 Cu2 O1W 89.8(4) . 7_655
N7 Cu2 O1W 83.1(4) . .
N7 Cu2 O1W 96.9(4) 7_655 .
N2 Cu2 O1W 89.8(4) 7_655 .
N2 Cu2 O1W 90.2(4) . .
O1W Cu2 O1W 180.0(4) 7_655 .
P1 O1 O3 54.5(7) . .
P1 O1 O1 55.1(6) . 2_654
O3 O1 O1 97.2(10) . 2_654
P1 O1 W2 129.8(9) . 2_654
O3 O1 W2 75.3(8) . 2_654
O1 O1 W2 143.7(12) 2_654 2_654
P1 O1 W7A 121.6(9) . .
O3 O1 W7A 128.9(10) . .
O1 O1 W7A 121.8(12) 2_654 .
W2 O1 W7A 87.7(5) 2_654 .
P1 O1 W6 124.1(9) . .
O3 O1 W6 141.9(10) . .
O1 O1 W6 69.0(4) 2_654 .
W2 O1 W6 94.9(6) 2_654 .
W7A O1 W6 86.4(5) . .
P1 O2 O3 48.4(6) . 2_654
P1 O2 W5 123.5(8) . .
O3 O2 W5 75.1(7) 2_654 .
P1 O2 W3 121.8(7) . .
O3 O2 W3 134.1(9) 2_654 .
W5 O2 W3 96.5(5) . .
P1 O2 W7 125.5(8) . .
O3 O2 W7 134.3(9) 2_654 .
W5 O2 W7 90.6(5) . .
W3 O2 W7 89.9(5) . .
P1 O2 W7A 112.2(7) . .
O3 O2 W7A 127.3(8) 2_654 .
W5 O2 W7A 99.6(5) . .
W3 O2 W7A 98.5(5) . .
P1 O3 O1 61.2(8) . .
P1 O3 O4 60.0(8) . .
O1 O3 O4 103.5(11) . .
P1 O3 O2 59.4(7) . 2_654
O1 O3 O2 95.1(11) . 2_654
O4 O3 O2 93.6(10) . 2_654
P1 O3 W1 127.2(9) . .
O1 O3 W1 137.2(11) . .
O4 O3 W1 67.2(8) . .
O2 O3 W1 126.2(9) 2_654 .
P1 O3 W2 128.0(9) . 2_654
O1 O3 W2 66.9(8) . 2_654
O4 O3 W2 136.4(10) . 2_654
O2 O3 W2 128.6(9) 2_654 2_654
W1 O3 W2 90.9(5) . 2_654
P1 O4 O3 54.0(8) . .
P1 O4 O4 54.6(6) . 2_654
O3 O4 O4 94.4(10) . 2_654
P1 O4 W1 128.0(9) . .
O3 O4 W1 74.0(8) . .
O4 O4 W1 139.2(11) 2_654 .
P1 O4 W4 123.6(8) . .
O3 O4 W4 138.7(10) . .
O4 O4 W4 69.0(3) 2_654 .
W1 O4 W4 93.9(5) . .
W7 O5 W5 122.2(8) . .
W7 O6 W3 124.8(10) . .
W3 O7 W5 120.0(9) . .
W7A O5A W5 152.2(9) . .
W3 O6A W7A 149.5(9) . .
W3 O7A W5 157.3(11) . .
W7 O8 Cu1 137.9(5) . .
W7A O8 Cu1 138.3(5) . .
W5 O10 W1 140.3(6) . 2_654
W2 O11 W1 138.9(7) . 2_654
W3 O12 W1 139.2(7) . .
W4 O13 W1 140.0(7) . .
W2 O14 W5 139.5(6) . .
W2 O16 W7 143.3(7) 2_654 .
W2 O17 W6 139.9(9) 2_654 .
W3 O19 W4 141.0(7) . .
W7 O22 W6 146.3(9) . .
W6 O22A W7A 129.4(10) . .
N2 N1 C1 103.6(10) . .
N1 N2 N3 110.0(10) . .
N1 N2 Cu2 124.3(8) . .
N3 N2 Cu2 123.0(8) . .
N4 N3 N2 110.4(10) . .
N4 N3 Cu1 123.8(8) . .
N2 N3 Cu1 122.9(8) . .
N3 N4 C1 103.7(10) . .
C4 N5 C6 121.6(12) . .
N7 N6 C7 102.8(10) . .
N8 N7 N6 110.8(9) . .
N8 N7 Cu2 125.0(8) . .
N6 N7 Cu2 123.3(8) . .
N7 N8 N9 109.5(10) . .
N7 N8 Cu1 120.0(8) . .
N9 N8 Cu1 130.3(8) . .
N8 N9 C7 103.7(10) . .
C10 N10 C12 117.4(11) . .
C10 N10 Cu1 122.9(9) . 6_566
C12 N10 Cu1 119.7(9) . 6_566
N4 C1 N1 112.3(11) . .
N4 C1 C2 122.5(11) . .
N1 C1 C2 124.8(11) . .
C3 C2 C5 120.2(12) . .
C3 C2 C1 118.6(12) . .
C5 C2 C1 121.1(12) . .
C4 C3 C2 120.2(14) . .
C4 C3 H3A 119.9 . .
C2 C3 H3A 119.9 . .
N5 C4 C3 119.9(14) . .
N5 C4 H4A 120.0 . .
C3 C4 H4A 120.0 . .
C6 C5 C2 117.6(13) . .
C6 C5 H5A 121.2 . .
C2 C5 H5A 121.2 . .
C5 C6 N5 120.6(13) . .
C5 C6 H6A 119.7 . .
N5 C6 H6A 119.7 . .
N9 C7 N6 113.2(11) . .
N9 C7 C8 125.5(11) . .
N6 C7 C8 121.2(11) . .
C11 C8 C9 118.1(12) . .
C11 C8 C7 120.5(12) . .
C9 C8 C7 121.4(12) . .
C10 C9 C8 119.9(13) . .
C10 C9 H9A 120.1 . .
C8 C9 H9A 120.1 . .
N10 C10 C9 123.2(12) . .
N10 C10 H10A 118.4 . .
C9 C10 H10A 118.4 . .
C8 C11 C12 119.5(13) . .
C8 C11 H11A 120.3 . .
C12 C11 H11A 120.3 . .
N10 C12 C11 121.9(13) . .
N10 C12 H12A 119.0 . .
C11 C12 H12A 119.0 . .

loop_
_geom_bond_atom_site_label_1
_geom_bond_atom_site_label_2
_geom_bond_distance
_geom_bond_site_symmetry_2
P1 O3 1.429(15) 2_654
P1 O3 1.429(15) .
P1 O4 1.530(15) 2_654
P1 O4 1.530(15) .
P1 O1 1.537(16) .
P1 O1 1.537(16) 2_654
P1 O2 1.647(14) .
P1 O2 1.647(14) 2_654
W1 O9 1.674(9) .
W1 O13 1.890(11) .
W1 O12 1.894(10) .
W1 O10 1.899(9) 2_654
W1 O11 1.899(10) 2_654
W1 O4 2.372(15) .
W1 O3 2.474(16) .
W2 O15 1.657(11) .
W2 O14 1.878(9) .
W2 O11 1.882(9) .
W2 O17 1.889(11) 2_654
W2 O16 1.917(12) 2_654
W2 O1 2.369(16) 2_654
W2 O3 2.492(14) 2_654
W3 O18 1.676(10) .
W3 O7A 1.781(17) .
W3 O19 1.865(10) .
W3 O12 1.881(11) .
W3 O6A 1.916(19) .
W3 O6 1.957(17) .
W3 O7 2.032(17) .
W3 O2 2.397(14) .
W4 O20 1.651(14) .
W4 O13 1.884(11) .
W4 O13 1.884(11) 2_654
W4 O19 1.891(10) .
W4 O19 1.891(10) 2_654
W4 O4 2.480(15) .
W4 O4 2.480(15) 2_654
W5 O21 1.662(11) .
W5 O7A 1.835(17) .
W5 O10 1.872(10) .
W5 O14 1.890(11) .
W5 O5A 1.935(16) .
W5 O5 1.959(16) .
W5 O7 2.061(17) .
W5 O2 2.355(14) .
W6 O23 1.662(17) .
W6 O22A 1.777(16) 2_654
W6 O22A 1.777(16) .
W6 O17 1.890(12) 2_654
W6 O17 1.890(12) .
W6 O22 2.07(2) .
W6 O22 2.07(2) 2_654
W6 O1 2.450(16) .
W6 O1 2.450(16) 2_654
W7 O8 1.640(9) .
W7 O6 1.890(18) .
W7 O22 1.902(19) .
W7 O5 1.926(16) .
W7 O16 2.081(15) .
W7 O2 2.427(15) .
W7A O16 1.661(14) .
W7A O8 1.802(9) .
W7A O5A 1.893(17) .
W7A O22A 1.913(18) .
W7A O6A 1.937(18) .
W7A O1 2.423(17) .
W7A O2 2.509(15) .
Cu1 N10 1.997(10) 6_565
Cu1 N3 2.001(11) .
Cu1 O2W 2.013(10) .
Cu1 N8 2.011(10) .
Cu1 O8 2.424(9) .
Cu2 N7 1.977(10) .
Cu2 N7 1.977(10) 7_655
Cu2 N2 2.003(10) 7_655
Cu2 N2 2.003(10) .
Cu2 O1W 2.385(10) 7_655
Cu2 O1W 2.385(10) .
O1 O3 1.58(2) .
O1 O1 1.76(3) 2_654
O2 O3 1.82(2) 2_654
O3 O4 1.61(2) .
O4 O4 1.77(3) 2_654
N1 N2 1.314(14) .
N1 C1 1.346(16) .
N2 N3 1.322(14) .
N3 N4 1.312(14) .
N4 C1 1.336(16) .
N5 C4 1.333(19) .
N5 C6 1.372(19) .
N6 N7 1.333(14) .
N6 C7 1.351(16) .
N7 N8 1.330(14) .
N8 N9 1.335(14) .
N9 C7 1.343(17) .
N10 C10 1.334(17) .
N10 C12 1.351(17) .
C1 C2 1.471(17) .
C2 C3 1.381(19) .
C2 C5 1.40(2) .
C3 C4 1.35(2) .
C3 H3A 0.9500 .
C4 H4A 0.9500 .
C5 C6 1.37(2) .
C5 H5A 0.9500 .
C6 H6A 0.9500 .
C7 C8 1.474(17) .
C8 C11 1.372(19) .
C8 C9 1.373(18) .
C9 C10 1.359(18) .
C9 H9A 0.9500 .
C10 H10A 0.9500 .
C11 C12 1.386(19) .
C11 H11A 0.9500 .
C12 H12A 0.9500 .

loop_
_geom_torsion_atom_site_label_1
_geom_torsion_atom_site_label_2
_geom_torsion_atom_site_label_3
_geom_torsion_atom_site_label_4
_geom_torsion
_geom_torsion_site_symmetry_1
_geom_torsion_site_symmetry_2
_geom_torsion_site_symmetry_3
_geom_torsion_site_symmetry_4
O3 P1 O1 O3 -179.8(6) 2_654 . . .
O4 P1 O1 O3 49.3(10) . . . .
O1 P1 O1 O3 -133.2(13) 2_654 . . .
O2 P1 O1 O3 116.6(9) . . . .
O2 P1 O1 O3 -61.8(10) 2_654 . . .
O3 P1 O1 O1 -46.7(12) 2_654 . . 2_654
O3 P1 O1 O1 133.2(13) . . . 2_654
O4 P1 O1 O1 -177.6(9) . . . 2_654
O2 P1 O1 O1 -110.2(10) . . . 2_654
O2 P1 O1 O1 71.4(10) 2_654 . . 2_654
O3 P1 O1 W2 179.1(10) 2_654 . . 2_654
O3 P1 O1 W2 -1.1(10) . . . 2_654
O4 P1 O1 W2 48.2(13) . . . 2_654
O1 P1 O1 W2 -134.3(17) 2_654 . . 2_654
O2 P1 O1 W2 115.5(12) . . . 2_654
O2 P1 O1 W2 -62.9(12) 2_654 . . 2_654
O3 P1 O1 W7A 62.4(12) 2_654 . . .
O3 P1 O1 W7A -117.8(12) . . . .
O4 P1 O1 W7A -68.6(10) . . . .
O1 P1 O1 W7A 109.0(13) 2_654 . . .
O2 P1 O1 W7A -1.2(8) . . . .
O2 P1 O1 W7A -179.6(8) 2_654 . . .
O3 P1 O1 W6 -46.7(12) 2_654 . . .
O3 P1 O1 W6 133.2(13) . . . .
O4 P1 O1 W6 -177.6(9) . . . .
O1 P1 O1 W6 -0.001(1) 2_654 . . .
O2 P1 O1 W6 -110.2(10) . . . .
O2 P1 O1 W6 71.4(10) 2_654 . . .
O3 P1 O2 O3 179.6(13) . . . 2_654
O4 P1 O2 O3 -58.5(9) 2_654 . . 2_654
O4 P1 O2 O3 -123.2(9) . . . 2_654
O1 P1 O2 O3 121.8(9) . . . 2_654
O1 P1 O2 O3 56.5(9) 2_654 . . 2_654
O3 P1 O2 W5 -1.8(9) 2_654 . . .
O3 P1 O2 W5 177.9(9) . . . .
O4 P1 O2 W5 -60.3(10) 2_654 . . .
O4 P1 O2 W5 -125.0(10) . . . .
O1 P1 O2 W5 120.1(10) . . . .
O1 P1 O2 W5 54.7(11) 2_654 . . .
O3 P1 O2 W3 123.0(10) 2_654 . . .
O3 P1 O2 W3 -57.4(11) . . . .
O4 P1 O2 W3 64.5(10) 2_654 . . .
O4 P1 O2 W3 -0.2(8) . . . .
O1 P1 O2 W3 -115.2(10) . . . .
O1 P1 O2 W3 179.5(8) 2_654 . . .
O3 P1 O2 W7 -120.9(11) 2_654 . . .
O3 P1 O2 W7 58.7(11) . . . .
O4 P1 O2 W7 -179.4(9) 2_654 . . .
O4 P1 O2 W7 115.9(10) . . . .
O1 P1 O2 W7 0.9(9) . . . .
O1 P1 O2 W7 -64.4(10) 2_654 . . .
O3 P1 O2 W7A -120.8(9) 2_654 . . .
O3 P1 O2 W7A 58.8(9) . . . .
O4 P1 O2 W7A -179.3(7) 2_654 . . .
O4 P1 O2 W7A 116.0(9) . . . .
O1 P1 O2 W7A 1.1(7) . . . .
O1 P1 O2 W7A -64.3(9) 2_654 . . .
O4 P1 O3 O1 177.9(9) 2_654 . . .
O4 P1 O3 O1 -128.6(10) . . . .
O1 P1 O3 O1 49.3(14) 2_654 . . .
O2 P1 O3 O1 -66.8(10) . . . .
O2 P1 O3 O1 116.2(10) 2_654 . . .
O4 P1 O3 O4 -53.5(13) 2_654 . . .
O1 P1 O3 O4 128.6(10) . . . .
O1 P1 O3 O4 177.9(9) 2_654 . . .
O2 P1 O3 O4 61.9(9) . . . .
O2 P1 O3 O4 -115.1(9) 2_654 . . .
O4 P1 O3 O2 61.7(9) 2_654 . . 2_654
O4 P1 O3 O2 115.1(9) . . . 2_654
O1 P1 O3 O2 -116.2(10) . . . 2_654
O1 P1 O3 O2 -67.0(9) 2_654 . . 2_654
O2 P1 O3 O2 177.0(11) . . . 2_654
O4 P1 O3 W1 -52.8(13) 2_654 . . .
O4 P1 O3 W1 0.7(9) . . . .
O1 P1 O3 W1 129.3(13) . . . .
O1 P1 O3 W1 178.6(9) 2_654 . . .
O2 P1 O3 W1 62.5(12) . . . .
O2 P1 O3 W1 -114.4(11) 2_654 . . .
O4 P1 O3 W2 178.9(9) 2_654 . . 2_654
O4 P1 O3 W2 -127.6(13) . . . 2_654
O1 P1 O3 W2 1.0(9) . . . 2_654
O1 P1 O3 W2 50.3(13) 2_654 . . 2_654
O2 P1 O3 W2 -65.8(12) . . . 2_654
O2 P1 O3 W2 117.3(12) 2_654 . . 2_654
O1 O1 O3 P1 -37.1(8) 2_654 . . .
W2 O1 O3 P1 179.1(8) 2_654 . . .
W7A O1 O3 P1 104.5(12) . . . .
W6 O1 O3 P1 -101.9(16) . . . .
P1 O1 O3 O4 -44.1(8) . . . .
O1 O1 O3 O4 -81.2(13) 2_654 . . .
W2 O1 O3 O4 135.0(10) 2_654 . . .
W7A O1 O3 O4 60.5(15) . . . .
W6 O1 O3 O4 -146.0(14) . . . .
P1 O1 O3 O2 50.8(7) . . . 2_654
O1 O1 O3 O2 13.8(12) 2_654 . . 2_654
W2 O1 O3 O2 -130.0(8) 2_654 . . 2_654
W7A O1 O3 O2 155.4(10) . . . 2_654
W6 O1 O3 O2 -51.1(18) . . . 2_654
P1 O1 O3 W1 -114.9(14) . . . .
O1 O1 O3 W1 -152.0(12) 2_654 . . .
W2 O1 O3 W1 64.2(12) 2_654 . . .
W7A O1 O3 W1 -10(2) . . . .
W6 O1 O3 W1 143.2(12) . . . .
P1 O1 O3 W2 -179.1(8) . . . 2_654
O1 O1 O3 W2 143.8(11) 2_654 . . 2_654
W7A O1 O3 W2 -74.6(10) . . . 2_654
W6 O1 O3 W2 79.0(15) . . . 2_654
O3 P1 O4 O3 -179.8(6) 2_654 . . .
O4 P1 O4 O3 129.2(11) 2_654 . . .
O1 P1 O4 O3 -48.4(10) . . . .
O2 P1 O4 O3 -118.9(9) . . . .
O2 P1 O4 O3 62.7(9) 2_654 . . .
O3 P1 O4 O4 50.9(12) 2_654 . . 2_654
O3 P1 O4 O4 -129.2(11) . . . 2_654
O1 P1 O4 O4 -177.6(8) . . . 2_654
O2 P1 O4 O4 111.9(10) . . . 2_654
O2 P1 O4 O4 -66.5(10) 2_654 . . 2_654
O3 P1 O4 W1 179.5(9) 2_654 . . .
O3 P1 O4 W1 -0.7(9) . . . .
O4 P1 O4 W1 128.5(14) 2_654 . . .
O1 P1 O4 W1 -49.1(12) . . . .
O2 P1 O4 W1 -119.6(11) . . . .
O2 P1 O4 W1 62.0(11) 2_654 . . .
O3 P1 O4 W4 50.9(12) 2_654 . . .
O3 P1 O4 W4 -129.2(11) . . . .
O4 P1 O4 W4 -0.002(0) 2_654 . . .
O1 P1 O4 W4 -177.6(9) . . . .
O2 P1 O4 W4 111.9(10) . . . .
O2 P1 O4 W4 -66.5(10) 2_654 . . .
O1 O3 O4 P1 44.7(9) . . . .
O2 O3 O4 P1 -51.4(7) 2_654 . . .
W1 O3 O4 P1 -179.4(8) . . . .
W2 O3 O4 P1 115.2(14) 2_654 . . .
P1 O3 O4 O4 39.3(8) . . . 2_654
O1 O3 O4 O4 84.0(12) . . . 2_654
O2 O3 O4 O4 -12.1(11) 2_654 . . 2_654
W1 O3 O4 O4 -140.2(9) . . . 2_654
W2 O3 O4 O4 154.4(12) 2_654 . . 2_654
P1 O3 O4 W1 179.4(8) . . . .
O1 O3 O4 W1 -135.9(11) . . . .
O2 O3 O4 W1 128.0(8) 2_654 . . .
W2 O3 O4 W1 -65.4(12) 2_654 . . .
P1 O3 O4 W4 102.1(14) . . . .
O1 O3 O4 W4 146.8(12) . . . .
O2 O3 O4 W4 50.7(16) 2_654 . . .
W1 O3 O4 W4 -77.3(13) . . . .
W2 O3 O4 W4 -142.7(10) 2_654 . . .
O8 W7 O6 W3 174.8(10) . . . .
O22 W7 O6 W3 -3(3) . . . .
O5 W7 O6 W3 75.0(11) . . . .
O16 W7 O6 W3 -87.5(10) . . . .
O2 W7 O6 W3 1.9(9) . . . .
O16 W7A O5A W5 41(3) . . . .
O8 W7A O5A W5 -120(2) . . . .
O22A W7A O5A W5 137(2) . . . .
O6A W7A O5A W5 -18(2) . . . .
O1 W7A O5A W5 65(2) . . . .
O2 W7A O5A W5 26.4(17) . . . .
O18 W3 O7A W5 118(3) . . . .
O19 W3 O7A W5 -140(3) . . . .
O12 W3 O7A W5 -62(3) . . . .
O6A W3 O7A W5 4(3) . . . .
O2 W3 O7A W5 -40(3) . . . .
O21 W5 O7A W3 -119(3) . . . .
O10 W5 O7A W3 140(3) . . . .
O14 W5 O7A W3 63(3) . . . .
O5A W5 O7A W3 -4(3) . . . .
O2 W5 O7A W3 40(3) . . . .
O6 W7 O8 Cu1 -124.5(9) . . . .
O22 W7 O8 Cu1 54.7(10) . . . .
O5 W7 O8 Cu1 -35.8(10) . . . .
O16 W7 O8 Cu1 139.3(8) . . . .
O16 W7A O8 Cu1 133.5(8) . . . .
O5A W7A O8 Cu1 -56.2(10) . . . .
O22A W7A O8 Cu1 34.7(10) . . . .
O6A W7A O8 Cu1 -143.9(8) . . . .
O2 W7A O8 Cu1 -97.7(9) . . . .
O21 W5 O10 W1 155.8(11) . . . 2_654
O7A W5 O10 W1 -90.2(12) . . . 2_654
O14 W5 O10 W1 54.2(11) . . . 2_654
O5A W5 O10 W1 -15.8(17) . . . 2_654
O5 W5 O10 W1 -59(3) . . . 2_654
O7 W5 O10 W1 -112.8(12) . . . 2_654
O2 W5 O10 W1 -40.8(11) . . . 2_654
O15 W2 O11 W1 -155.4(9) . . . 2_654
O14 W2 O11 W1 -53.6(8) . . . 2_654
O17 W2 O11 W1 26.2(16) 2_654 . . 2_654
O16 W2 O11 W1 102.1(9) 2_654 . . 2_654
O1 W2 O11 W1 36.3(8) 2_654 . . 2_654
O3 W2 O11 W1 11.3(7) 2_654 . . 2_654
O18 W3 O12 W1 155.3(10) . . . .
O7A W3 O12 W1 -25.1(17) . . . .
O19 W3 O12 W1 51.7(11) . . . .
O6A W3 O12 W1 -94.1(11) . . . .
O6 W3 O12 W1 -114.4(11) . . . .
O7 W3 O12 W1 -35(3) . . . .
O2 W3 O12 W1 -41.7(11) . . . .
O9 W1 O12 W3 -154.8(10) . . . .
O13 W1 O12 W3 -52.1(11) . . . .
O10 W1 O12 W3 27.6(19) 2_654 . . .
O11 W1 O12 W3 105.2(10) 2_654 . . .
O4 W1 O12 W3 9.9(9) . . . .
O3 W1 O12 W3 40.6(10) . . . .
O20 W4 O13 W1 -154.2(10) . . . .
O13 W4 O13 W1 25.8(10) 2_654 . . .
O19 W4 O13 W1 -51.7(11) . . . .
O19 W4 O13 W1 103.4(11) 2_654 . . .
O4 W4 O13 W1 11.1(9) . . . .
O4 W4 O13 W1 38.7(11) 2_654 . . .
O9 W1 O13 W4 154.8(10) . . . .
O12 W1 O13 W4 52.6(11) . . . .
O10 W1 O13 W4 -104.0(11) 2_654 . . .
O11 W1 O13 W4 -27.7(18) 2_654 . . .
O4 W1 O13 W4 -11.4(9) . . . .
O3 W1 O13 W4 -38.1(11) . . . .
O15 W2 O14 W5 154.5(9) . . . .
O11 W2 O14 W5 52.2(9) . . . .
O17 W2 O14 W5 -104.4(10) 2_654 . . .
O16 W2 O14 W5 -26.3(17) 2_654 . . .
O1 W2 O14 W5 -41.4(9) 2_654 . . .
O3 W2 O14 W5 -10.7(8) 2_654 . . .
O21 W5 O14 W2 -154.0(10) . . . .
O7A W5 O14 W2 23.7(15) . . . .
O10 W5 O14 W2 -51.8(9) . . . .
O5A W5 O14 W2 93.2(10) . . . .
O5 W5 O14 W2 116.1(10) . . . .
O7 W5 O14 W2 30(3) . . . .
O2 W5 O14 W2 41.5(10) . . . .
O8 W7A O16 W2 -156.7(11) . . . 2_654
O5A W7A O16 W2 42(2) . . . 2_654
O22A W7A O16 W2 -51.4(13) . . . 2_654
O6A W7A O16 W2 102.9(13) . . . 2_654
O1 W7A O16 W2 16.5(11) . . . 2_654
O2 W7A O16 W2 53.8(13) . . . 2_654
O23 W6 O17 W2 155.7(9) . . . 2_654
O22A W6 O17 W2 -109.2(11) 2_654 . . 2_654
O22A W6 O17 W2 63.3(11) . . . 2_654
O17 W6 O17 W2 -24.3(9) 2_654 . . 2_654
O22 W6 O17 W2 44.7(11) . . . 2_654
O22 W6 O17 W2 -95.6(11) 2_654 . . 2_654
O1 W6 O17 W2 -10.9(9) . . . 2_654
O1 W6 O17 W2 -36.1(10) 2_654 . . 2_654
O18 W3 O19 W4 -154.0(11) . . . .
O7A W3 O19 W4 91.8(13) . . . .
O12 W3 O19 W4 -52.0(12) . . . .
O6A W3 O19 W4 13.9(18) . . . .
O6 W3 O19 W4 47(3) . . . .
O7 W3 O19 W4 114.6(12) . . . .
O2 W3 O19 W4 43.0(12) . . . .
O20 W4 O19 W3 154.1(11) . . . .
O13 W4 O19 W3 51.6(12) . . . .
O13 W4 O19 W3 -103.6(12) 2_654 . . .
O19 W4 O19 W3 -25.9(11) 2_654 . . .
O4 W4 O19 W3 -7.9(10) . . . .
O4 W4 O19 W3 -42.2(12) 2_654 . . .
O23 W6 O22A W7A -166.1(11) . . . .
O17 W6 O22A W7A 91.6(12) 2_654 . . .
O17 W6 O22A W7A -64.6(12) . . . .
O1 W6 O22A W7A -2.6(11) . . . .
O1 W6 O22A W7A 29.9(13) 2_654 . . .
C1 N1 N2 N3 0.2(13) . . . .
C1 N1 N2 Cu2 161.8(9) . . . .
N1 N2 N3 N4 0.1(14) . . . .
Cu2 N2 N3 N4 -161.8(8) . . . .
N1 N2 N3 Cu1 161.6(8) . . . .
Cu2 N2 N3 Cu1 -0.3(13) . . . .
N2 N3 N4 C1 -0.3(13) . . . .
Cu1 N3 N4 C1 -161.6(9) . . . .
C7 N6 N7 N8 0.5(13) . . . .
C7 N6 N7 Cu2 -168.8(8) . . . .
N6 N7 N8 N9 0.0(13) . . . .
Cu2 N7 N8 N9 169.1(8) . . . .
N6 N7 N8 Cu1 175.5(7) . . . .
Cu2 N7 N8 Cu1 -15.5(13) . . . .
N7 N8 N9 C7 -0.5(13) . . . .
Cu1 N8 N9 C7 -175.4(9) . . . .
N3 N4 C1 N1 0.5(14) . . . .
N3 N4 C1 C2 173.2(12) . . . .
N2 N1 C1 N4 -0.5(14) . . . .
N2 N1 C1 C2 -173.0(12) . . . .
N4 C1 C2 C3 -11(2) . . . .
N1 C1 C2 C3 161.0(13) . . . .
N4 C1 C2 C5 174.3(13) . . . .
N1 C1 C2 C5 -14(2) . . . .
C5 C2 C3 C4 -1(2) . . . .
C1 C2 C3 C4 -175.7(14) . . . .
C6 N5 C4 C3 2(2) . . . .
C2 C3 C4 N5 -1(2) . . . .
C3 C2 C5 C6 1(2) . . . .
C1 C2 C5 C6 175.5(14) . . . .
C2 C5 C6 N5 1(2) . . . .
C4 N5 C6 C5 -2(2) . . . .
N8 N9 C7 N6 0.8(14) . . . .
N8 N9 C7 C8 -176.2(12) . . . .
N7 N6 C7 N9 -0.8(14) . . . .
N7 N6 C7 C8 176.3(11) . . . .
N9 C7 C8 C11 -144.4(14) . . . .
N6 C7 C8 C11 38.9(18) . . . .
N9 C7 C8 C9 39(2) . . . .
N6 C7 C8 C9 -138.2(14) . . . .
C11 C8 C9 C10 -3(2) . . . .
C7 C8 C9 C10 173.8(13) . . . .
C12 N10 C10 C9 -1(2) . . . .
Cu1 N10 C10 C9 180.0(11) 6_566 . . .
C8 C9 C10 N10 3(2) . . . .
C9 C8 C11 C12 2(2) . . . .
C7 C8 C11 C12 -175.1(13) . . . .
C10 N10 C12 C11 0(2) . . . .
Cu1 N10 C12 C11 178.8(11) 6_566 . . .
C8 C11 C12 N10 0(2) . . . .
